data_1552928
loop_
_publ_author_name
'Mondelli, Pierluigi'
'Boschetto, Gabriele'
'Horton, Peter N.'
'Tiwana, Priti'
'Skylaris, Chris-Kriton'
'Coles, Simon J.'
'Krompiec, Michal'
'Morse, Graham'

_publ_section_title
;
 Meta-analysis: the molecular organization of non-fullerene acceptors
;
_journal_issue 4
_journal_name_full 'Materials Horizons'
_journal_page_first 1062
_journal_page_last 1072
_journal_paper_doi 10.1039/C9MH01439J
_journal_volume 7
_journal_year 2020
_chemical_formula_moiety 'C66 H66 N4 O2 S2'
_chemical_formula_sum 'C66 H66 N4 O2 S2'
_chemical_formula_weight 1011.34
_space_group_crystal_system triclinic
_space_group_IT_number 2
_space_group_name_Hall '-P 1'
_space_group_name_H-M_alt 'P -1'
_atom_sites_solution_hydrogens geom
_atom_sites_solution_primary dual
_audit_creation_date 2019-05-14
_audit_creation_method
;
Olex2 1.2
(compiled 2018.05.29 svn.r3508 for OlexSys, GUI svn.r5506)
;
_audit_update_record
;
2019-07-24 deposited with the CCDC.	2019-11-18 downloaded from the CCDC.
;
_cell_angle_alpha 72.096(4)
_cell_angle_beta 75.545(4)
_cell_angle_gamma 88.839(4)
_cell_formula_units_Z 1
_cell_length_a 8.6679(4)
_cell_length_b 12.5073(7)
_cell_length_c 13.5784(6)
_cell_measurement_reflns_used 7308
_cell_measurement_temperature 100(2)
_cell_measurement_theta_max 69.9060
_cell_measurement_theta_min 3.5270
_cell_volume 1353.88(12)
_computing_cell_refinement 'CrysAlisPro 1.171.39.46 (Rigaku OD, 2018)'
_computing_data_collection 'CrysAlisPro 1.171.39.46 (Rigaku OD, 2018)'
_computing_data_reduction 'CrysAlisPro 1.171.39.46 (Rigaku OD, 2018)'
_computing_molecular_graphics 'Olex2 (Dolomanov et al., 2009)'
_computing_publication_material 'Olex2 (Dolomanov et al., 2009)'
_computing_structure_refinement 'ShelXL (Sheldrick, 2015)'
_computing_structure_solution 'ShelXT (Sheldrick, 2015)'
_diffrn_ambient_environment N~2~
_diffrn_ambient_temperature 100(2)
_diffrn_detector 'hybrid pixel detector'
_diffrn_detector_area_resol_mean 10
_diffrn_detector_dtime 0.000
_diffrn_detector_type 'Rigaku, HyPix 6000'
_diffrn_measured_fraction_theta_full 0.992
_diffrn_measured_fraction_theta_max 0.991
_diffrn_measurement_details
;
List of Runs (angles in degrees, time in seconds):

  # Type    Start    End  Width  t~exp~   \w     \q     \k     \f   Frames
#--------------------------------------------------------------------------
  1  \w    -84.00  94.00   0.50    0.75    --    5.00  50.00-129.00  356
  2  \w    -89.00  89.00   0.50    0.75    --    0.00   0.00-180.00  356
  3  \w    -89.00  89.00   0.50    0.75    --    0.00  50.00-129.00  356
  4  \w   -179.00  -1.00   0.50    3.00    --  -90.00  50.00-129.00  356
  5  \w   -179.00  -1.00   0.50    3.00    --  -90.00  52.00  -1.63  356
  6  \w   -179.00  -1.00   0.50    3.00    --  -90.00  59.00 117.15  356
  7  \w   -179.00  -1.00   0.50    3.00    --  -90.00  39.00  90.00  356
  8  \w   -179.00  -1.00   0.50    3.00    --  -90.00  59.00 -22.68  356
  9  \w   -179.00 -27.00   0.50    3.00    --  -90.00  59.00 -90.93  304
 10  \w    -53.00 -26.00   0.50    3.00    --  -90.00  59.00 166.97   54
 11  \w   -178.00 -98.00   0.50    3.00    --  -90.00  39.00-180.00  160
 12  \w    -60.00 -33.00   0.50    3.00    --  -90.00  39.00-180.00   54
 13  \w    -30.00  -2.00   0.50    3.00    --  -90.00  39.00-180.00   56
 14  \w   -139.00 -49.00   0.50    3.00    --  -90.00  57.00  61.10  180
 15  \w    -40.00 -15.00   0.50    3.00    --  -90.00  57.00  61.10   50
 16  \w   -178.00 -92.00   0.50    3.00    --  -90.00  59.00 166.97  172
 17  \w   -179.00 -19.00   0.50    3.00    --  -90.00  30.00 -30.00  320
 18  \w   -177.00 -21.00   0.50    3.00    --  -90.00  57.00  42.02  312
 19  \w   -178.00 -78.00   0.50    3.00    --  -90.00  59.00-132.34  200
 20  \w   -174.00-126.00   0.50    3.00    --  -90.00  59.00 112.91   96
;
_diffrn_measurement_device 'four-circle diffractometer'
_diffrn_measurement_device_details 'Rigaku, AFC11 quarter \c goniometer'
_diffrn_measurement_device_type
'Rigaku 007HF equipped with Varimax confocal mirrors and an AFC11 goniometer and HyPix 6000 detector'
_diffrn_measurement_method 'profile data from \w-scans'
_diffrn_measurement_specimen_support 'MiTeGen loops'
_diffrn_orient_matrix_type 'CrysAlisPro convention (1999,Acta A55,543-557)'
_diffrn_orient_matrix_UB_11 0.0875332000
_diffrn_orient_matrix_UB_12 0.0331645000
_diffrn_orient_matrix_UB_13 0.0730581000
_diffrn_orient_matrix_UB_21 -0.0106615000
_diffrn_orient_matrix_UB_22 0.1253708000
_diffrn_orient_matrix_UB_23 -0.0595818000
_diffrn_orient_matrix_UB_31 -0.1613659000
_diffrn_orient_matrix_UB_32 0.0006484000
_diffrn_orient_matrix_UB_33 0.0795234000
_diffrn_radiation_collimation 'Varimax focusing mirrors'
_diffrn_radiation_monochromator mirror
_diffrn_radiation_probe x-ray
_diffrn_radiation_type CuK\a
_diffrn_radiation_wavelength 1.54178
_diffrn_radiation_wavelength_determination fundamental
_diffrn_reflns_av_R_equivalents 0.0496
_diffrn_reflns_av_unetI/netI 0.0423
_diffrn_reflns_Laue_measured_fraction_full 0.992
_diffrn_reflns_Laue_measured_fraction_max 0.991
_diffrn_reflns_limit_h_max 10
_diffrn_reflns_limit_h_min -10
_diffrn_reflns_limit_k_max 15
_diffrn_reflns_limit_k_min -15
_diffrn_reflns_limit_l_max 16
_diffrn_reflns_limit_l_min -16
_diffrn_reflns_number 22142
_diffrn_reflns_point_group_measured_fraction_full 0.992
_diffrn_reflns_point_group_measured_fraction_max 0.991
_diffrn_reflns_theta_full 67.679
_diffrn_reflns_theta_max 68.242
_diffrn_reflns_theta_min 3.538
_diffrn_source 'Rotating anode'
_diffrn_source_current 30.0
_diffrn_source_power 1.2
_diffrn_source_target Cu
_diffrn_source_type 'Rigaku 007 HF'
_diffrn_source_voltage 40.0
_exptl_absorpt_coefficient_mu 1.272
_exptl_absorpt_correction_T_max 1.00000
_exptl_absorpt_correction_T_min 0.70791
_exptl_absorpt_correction_type multi-scan
_exptl_absorpt_process_details
;
CrysAlisPro 1.171.39.46 (Rigaku Oxford Diffraction, 2018)
Empirical absorption correction using spherical harmonics,
 implemented in SCALE3 ABSPACK scaling algorithm.
;
_exptl_crystal_colour 'metallic yellow'
_exptl_crystal_colour_lustre metallic
_exptl_crystal_colour_primary yellow
_exptl_crystal_density_diffrn 1.240
_exptl_crystal_description plate
_exptl_crystal_F_000 538
_exptl_crystal_recrystallization_method 'The material was recrystallised from a mixture of Pet. ether and chloroform'
_exptl_crystal_size_max 0.1
_exptl_crystal_size_mid 0.06
_exptl_crystal_size_min 0.02
_refine_diff_density_max 0.466
_refine_diff_density_min -0.449
_refine_diff_density_rms 0.061
_refine_ls_extinction_method none
_refine_ls_goodness_of_fit_ref 1.056
_refine_ls_hydrogen_treatment constr
_refine_ls_matrix_type full
_refine_ls_number_parameters 336
_refine_ls_number_reflns 4925
_refine_ls_number_restraints 0
_refine_ls_restrained_S_all 1.056
_refine_ls_R_factor_all 0.0640
_refine_ls_R_factor_gt 0.0545
_refine_ls_shift/su_max 0.001
_refine_ls_shift/su_mean 0.000
_refine_ls_structure_factor_coef Fsqd
_refine_ls_weighting_details 'w=1/[\s^2^(Fo^2^)+(0.0964P)^2^+0.2935P] where P=(Fo^2^+2Fc^2^)/3'
_refine_ls_weighting_scheme calc
_refine_ls_wR_factor_gt 0.1441
_refine_ls_wR_factor_ref 0.1508
_reflns_Friedel_coverage 0.000
_reflns_number_gt 4117
_reflns_number_total 4925
_reflns_threshold_expression 'I > 2\s(I)'
_cod_data_source_file c9mh01439j2.cif
_cod_data_source_block IDIC
_cod_depositor_comments
;Adding full bibliography for 1552926--1552934.cif.

 Adding full bibliography for 1552926--1552934.cif.
;
_cod_database_code 1552928
_shelx_shelxl_version_number 2018/3
_chemical_oxdiff_formula 'C66 H66 N4 O2 S2 '
_chemical_oxdiff_usercomment 4:IDIC
_shelx_space_group_comment
;
The symmetry employed for this shelxl refinement is uniquely defined
by the following loop, which should always be used as a source of
symmetry information in preference to the above space-group names.
They are only intended as comments.
;
_shelx_estimated_absorpt_t_max 0.975
_shelx_estimated_absorpt_t_min 0.883
_reflns_odcompleteness_completeness 99.11
_reflns_odcompleteness_iscentric 1
_reflns_odcompleteness_theta 68.13
_olex2_refinement_description
;
1. Fixed Uiso
 At 1.2 times of:
  All C(H) groups, All C(H,H) groups
 At 1.5 times of:
  All C(H,H,H) groups
2.a Secondary CH2 refined with riding coordinates:
 C22(H22A,H22B), C23(H23A,H23B), C24(H24A,H24B), C25(H25A,H25B), C26(H26A,
 H26B), C28(H28A,H28B), C29(H29A,H29B), C30(H30A,H30B), C31(H31A,H31B),
 C32(H32A,H32B)
2.b Aromatic/amide H refined with riding coordinates:
 C6(H6), C7(H7), C8(H8), C9(H9), C13(H13), C15(H15), C21(H21)
2.c Idealised Me refined as rotating group:
 C27(H27A,H27B,H27C), C33(H33A,H33B,H33C)
;
_olex2_diffrn_ambient_temperature_device 'Oxford Cryosystems'
_olex2_exptl_crystal_mounting_method 'The crystal was mounted on a MITIGEN holder in perfluoroether oil'
_olex2_submission_original_sample_id 'Sample #4: IDIC'
_olex2_submission_special_instructions 'No special instructions were received'
_oxdiff_exptl_absorpt_empirical_details
;
Empirical correction (ABSPACK) includes:
- Absorption correction using spherical harmonics
- Frame scaling
;
_oxdiff_exptl_absorpt_empirical_full_max 1.721
_oxdiff_exptl_absorpt_empirical_full_min 0.731

loop_
_space_group_symop_operation_xyz
'x, y, z'
'-x, -y, -z'

loop_
_atom_site_label
_atom_site_type_symbol
_atom_site_fract_x
_atom_site_fract_y
_atom_site_fract_z
_atom_site_U_iso_or_equiv
_atom_site_adp_type
_atom_site_occupancy
_atom_site_site_symmetry_order
_atom_site_calc_flag
_atom_site_refinement_flags_posn
S1 S 0.37910(6) 0.51913(4) 0.72337(4) 0.02851(17) Uani 1 1 d .
O1 O 0.60105(17) 0.44050(13) 0.59247(12) 0.0353(4) Uani 1 1 d .
N1 N 0.7056(2) 0.96679(17) 0.38487(15) 0.0409(5) Uani 1 1 d .
N2 N 1.0525(2) 0.87085(17) 0.15430(16) 0.0438(5) Uani 1 1 d .
C1 C 0.6938(2) 0.51309(18) 0.52152(16) 0.0300(5) Uani 1 1 d .
C2 C 0.6863(2) 0.63645(18) 0.49482(16) 0.0284(4) Uani 1 1 d .
C3 C 0.8140(2) 0.68678(18) 0.39724(16) 0.0283(4) Uani 1 1 d .
C4 C 0.9062(2) 0.59399(18) 0.37153(16) 0.0301(4) Uani 1 1 d .
C5 C 0.8367(2) 0.49167(18) 0.44587(16) 0.0296(4) Uani 1 1 d .
C6 C 0.8994(3) 0.38948(19) 0.44469(17) 0.0329(5) Uani 1 1 d .
H6 H 0.849313 0.320993 0.495747 0.039 Uiso 1 1 calc R
C7 C 1.0381(3) 0.39004(19) 0.36648(17) 0.0348(5) Uani 1 1 d .
H7 H 1.084636 0.321151 0.364143 0.042 Uiso 1 1 calc R
C8 C 1.1090(3) 0.4907(2) 0.29176(17) 0.0361(5) Uani 1 1 d .
H8 H 1.203335 0.489251 0.238608 0.043 Uiso 1 1 calc R
C9 C 1.0457(3) 0.59342(19) 0.29261(17) 0.0333(5) Uani 1 1 d .
H9 H 1.095717 0.661643 0.241017 0.040 Uiso 1 1 calc R
C10 C 0.8451(2) 0.79794(18) 0.33722(16) 0.0300(5) Uani 1 1 d .
C11 C 0.7632(2) 0.88902(19) 0.36566(16) 0.0319(5) Uani 1 1 d .
C12 C 0.9628(3) 0.83599(18) 0.23632(17) 0.0341(5) Uani 1 1 d .
C13 C 0.5863(2) 0.69265(18) 0.55404(16) 0.0292(4) Uani 1 1 d .
H13 H 0.602164 0.772216 0.524605 0.035 Uiso 1 1 calc R
C14 C 0.4627(2) 0.65616(18) 0.65116(16) 0.0289(4) Uani 1 1 d .
C15 C 0.3915(2) 0.73344(18) 0.70152(16) 0.0291(4) Uani 1 1 d .
H15 H 0.419785 0.811957 0.674403 0.035 Uiso 1 1 calc R
C16 C 0.2749(2) 0.68328(18) 0.79546(16) 0.0284(4) Uani 1 1 d .
C17 C 0.2522(2) 0.56895(17) 0.81449(16) 0.0272(4) Uani 1 1 d .
C18 C 0.1241(2) 0.52021(18) 0.90973(15) 0.0277(4) Uani 1 1 d .
C19 C 0.0752(2) 0.60839(18) 0.95364(16) 0.0279(4) Uani 1 1 d .
C20 C 0.1737(2) 0.71861(17) 0.88757(16) 0.0280(4) Uani 1 1 d .
C21 C -0.0499(2) 0.58869(17) 1.04444(15) 0.0280(4) Uani 1 1 d .
H21 H -0.084505 0.646880 1.074743 0.034 Uiso 1 1 calc R
C22 C 0.2831(2) 0.75239(18) 0.94947(16) 0.0302(5) Uani 1 1 d .
H22A H 0.345975 0.822746 0.902295 0.036 Uiso 1 1 calc R
H22B H 0.214077 0.769507 1.012113 0.036 Uiso 1 1 calc R
C23 C 0.3986(3) 0.66645(19) 0.98902(17) 0.0343(5) Uani 1 1 d .
H23A H 0.454111 0.637759 0.929986 0.041 Uiso 1 1 calc R
H23B H 0.337226 0.602049 1.047884 0.041 Uiso 1 1 calc R
C24 C 0.5232(3) 0.7143(2) 1.02900(18) 0.0351(5) Uani 1 1 d .
H24A H 0.603130 0.657761 1.043014 0.042 Uiso 1 1 calc R
H24B H 0.579343 0.781744 0.971460 0.042 Uiso 1 1 calc R
C25 C 0.4558(3) 0.7468(2) 1.13017(18) 0.0373(5) Uani 1 1 d .
H25A H 0.403313 0.678804 1.188573 0.045 Uiso 1 1 calc R
H25B H 0.373021 0.801282 1.117141 0.045 Uiso 1 1 calc R
C26 C 0.5803(3) 0.7985(2) 1.16710(19) 0.0412(5) Uani 1 1 d .
H26A H 0.532498 0.800849 1.240611 0.049 Uiso 1 1 calc R
H26B H 0.671039 0.749229 1.169888 0.049 Uiso 1 1 calc R
C27 C 0.6433(4) 0.9163(2) 1.0957(2) 0.0552(7) Uani 1 1 d .
H27A H 0.696926 0.914137 1.023728 0.083 Uiso 1 1 calc GR
H27B H 0.719325 0.945202 1.125396 0.083 Uiso 1 1 calc GR
H27C H 0.554239 0.965629 1.091767 0.083 Uiso 1 1 calc GR
C28 C 0.0693(2) 0.81730(18) 0.85313(16) 0.0303(5) Uani 1 1 d .
H28A H -0.002043 0.828184 0.918249 0.036 Uiso 1 1 calc R
H28B H 0.139595 0.886685 0.815178 0.036 Uiso 1 1 calc R
C29 C -0.0325(3) 0.80266(18) 0.78125(17) 0.0335(5) Uani 1 1 d .
H29A H 0.038163 0.791851 0.715879 0.040 Uiso 1 1 calc R
H29B H -0.104006 0.733829 0.819079 0.040 Uiso 1 1 calc R
C30 C -0.1326(3) 0.90181(19) 0.74894(18) 0.0344(5) Uani 1 1 d .
H30A H -0.061517 0.971249 0.715053 0.041 Uiso 1 1 calc R
H30B H -0.207499 0.909787 0.814141 0.041 Uiso 1 1 calc R
C31 C -0.2278(3) 0.8910(2) 0.67176(19) 0.0383(5) Uani 1 1 d .
H31A H -0.152197 0.890101 0.604068 0.046 Uiso 1 1 calc R
H31B H -0.290873 0.817961 0.702829 0.046 Uiso 1 1 calc R
C32 C -0.3405(3) 0.9845(2) 0.6463(2) 0.0411(5) Uani 1 1 d .
H32A H -0.401269 0.968101 0.599204 0.049 Uiso 1 1 calc R
H32B H -0.418151 0.983958 0.713704 0.049 Uiso 1 1 calc R
C33 C -0.2588(3) 1.1010(2) 0.5924(2) 0.0530(7) Uani 1 1 d .
H33A H -0.181063 1.102537 0.525638 0.079 Uiso 1 1 calc GR
H33B H -0.203739 1.120182 0.640136 0.079 Uiso 1 1 calc GR
H33C H -0.338609 1.155878 0.576410 0.079 Uiso 1 1 calc GR

loop_
_atom_site_aniso_label
_atom_site_aniso_U_11
_atom_site_aniso_U_22
_atom_site_aniso_U_33
_atom_site_aniso_U_23
_atom_site_aniso_U_13
_atom_site_aniso_U_12
S1 0.0261(3) 0.0307(3) 0.0252(3) -0.0064(2) -0.0030(2) -0.0019(2)
O1 0.0341(8) 0.0339(8) 0.0306(8) -0.0053(6) -0.0010(6) -0.0042(6)
N1 0.0379(10) 0.0394(11) 0.0352(10) -0.0041(9) -0.0002(8) 0.0013(9)
N2 0.0436(11) 0.0412(11) 0.0362(11) -0.0077(9) 0.0033(9) -0.0007(9)
C1 0.0283(10) 0.0352(12) 0.0259(10) -0.0076(9) -0.0081(8) 0.0003(9)
C2 0.0243(10) 0.0330(11) 0.0253(10) -0.0055(8) -0.0059(8) -0.0012(8)
C3 0.0246(10) 0.0352(11) 0.0254(10) -0.0086(8) -0.0078(8) -0.0009(8)
C4 0.0276(10) 0.0371(12) 0.0256(10) -0.0096(9) -0.0069(8) 0.0004(9)
C5 0.0284(10) 0.0361(11) 0.0258(10) -0.0107(9) -0.0079(8) -0.0010(8)
C6 0.0339(11) 0.0350(12) 0.0302(11) -0.0092(9) -0.0103(9) -0.0004(9)
C7 0.0360(11) 0.0392(12) 0.0329(11) -0.0147(10) -0.0113(9) 0.0045(10)
C8 0.0320(11) 0.0448(13) 0.0309(11) -0.0141(10) -0.0040(9) 0.0030(10)
C9 0.0305(11) 0.0387(12) 0.0280(10) -0.0096(9) -0.0037(9) 0.0004(9)
C10 0.0264(10) 0.0351(11) 0.0255(10) -0.0072(8) -0.0036(8) -0.0025(8)
C11 0.0298(11) 0.0328(11) 0.0264(10) -0.0032(9) -0.0028(8) -0.0015(9)
C12 0.0345(11) 0.0320(11) 0.0319(11) -0.0069(9) -0.0055(10) 0.0006(9)
C13 0.0260(10) 0.0322(11) 0.0255(10) -0.0042(8) -0.0051(8) -0.0029(8)
C14 0.0269(10) 0.0332(11) 0.0252(10) -0.0069(8) -0.0066(8) -0.0002(8)
C15 0.0253(10) 0.0305(11) 0.0272(10) -0.0046(8) -0.0041(8) -0.0024(8)
C16 0.0260(10) 0.0313(11) 0.0259(10) -0.0057(8) -0.0068(8) -0.0005(8)
C17 0.0272(10) 0.0282(10) 0.0256(10) -0.0060(8) -0.0084(8) -0.0008(8)
C18 0.0248(10) 0.0315(11) 0.0241(9) -0.0058(8) -0.0053(8) -0.0003(8)
C19 0.0250(10) 0.0302(11) 0.0272(10) -0.0065(8) -0.0070(8) -0.0006(8)
C20 0.0253(10) 0.0306(11) 0.0259(10) -0.0077(8) -0.0037(8) -0.0015(8)
C21 0.0261(10) 0.0306(11) 0.0251(10) -0.0064(8) -0.0055(8) -0.0003(8)
C22 0.0275(10) 0.0341(11) 0.0282(10) -0.0096(9) -0.0057(8) -0.0020(8)
C23 0.0324(11) 0.0375(12) 0.0326(11) -0.0094(9) -0.0097(9) 0.0016(9)
C24 0.0270(10) 0.0432(13) 0.0348(11) -0.0101(10) -0.0099(9) 0.0000(9)
C25 0.0315(11) 0.0446(13) 0.0356(11) -0.0111(10) -0.0098(9) 0.0004(10)
C26 0.0391(12) 0.0474(14) 0.0422(13) -0.0156(11) -0.0176(10) 0.0037(11)
C27 0.0623(17) 0.0489(16) 0.0624(17) -0.0150(13) -0.0326(14) -0.0022(13)
C28 0.0282(10) 0.0317(11) 0.0281(10) -0.0065(8) -0.0053(8) -0.0010(8)
C29 0.0328(11) 0.0337(12) 0.0337(11) -0.0092(9) -0.0092(9) -0.0008(9)
C30 0.0302(11) 0.0344(12) 0.0358(11) -0.0074(9) -0.0079(9) -0.0009(9)
C31 0.0359(12) 0.0363(12) 0.0431(13) -0.0087(10) -0.0150(10) -0.0025(9)
C32 0.0371(12) 0.0397(13) 0.0454(13) -0.0072(11) -0.0156(11) -0.0007(10)
C33 0.0479(15) 0.0415(14) 0.0654(17) -0.0013(13) -0.0260(13) -0.0022(12)

loop_
_atom_type_symbol
_atom_type_description
_atom_type_scat_dispersion_real
_atom_type_scat_dispersion_imag
_atom_type_scat_source
C C 0.0181 0.0091 'International Tables Vol C Tables 4.2.6.8 and 6.1.1.4'
H H 0.0000 0.0000 'International Tables Vol C Tables 4.2.6.8 and 6.1.1.4'
N N 0.0311 0.0180 'International Tables Vol C Tables 4.2.6.8 and 6.1.1.4'
O O 0.0492 0.0322 'International Tables Vol C Tables 4.2.6.8 and 6.1.1.4'
S S 0.3331 0.5567 'International Tables Vol C Tables 4.2.6.8 and 6.1.1.4'

loop_
_geom_angle_atom_site_label_1
_geom_angle_atom_site_label_2
_geom_angle_atom_site_label_3
_geom_angle
_geom_angle_site_symmetry_1
_geom_angle_site_symmetry_3
C17 S1 C14 90.27(10) . .
O1 C1 C2 127.68(19) . .
O1 C1 C5 125.4(2) . .
C2 C1 C5 106.92(17) . .
C3 C2 C1 107.05(17) . .
C13 C2 C1 126.13(19) . .
C13 C2 C3 126.68(19) . .
C2 C3 C4 107.29(17) . .
C10 C3 C2 128.32(19) . .
C10 C3 C4 124.38(18) . .
C5 C4 C3 109.14(17) . .
C5 C4 C9 118.9(2) . .
C9 C4 C3 131.9(2) . .
C4 C5 C1 109.28(18) . .
C6 C5 C1 128.0(2) . .
C6 C5 C4 122.67(19) . .
C5 C6 H6 121.0 . .
C5 C6 C7 117.9(2) . .
C7 C6 H6 121.0 . .
C6 C7 H7 119.8 . .
C8 C7 C6 120.4(2) . .
C8 C7 H7 119.8 . .
C7 C8 H8 119.1 . .
C7 C8 C9 121.8(2) . .
C9 C8 H8 119.1 . .
C4 C9 H9 120.8 . .
C8 C9 C4 118.4(2) . .
C8 C9 H9 120.8 . .
C3 C10 C11 124.58(18) . .
C3 C10 C12 123.23(19) . .
C11 C10 C12 112.17(18) . .
N1 C11 C10 175.7(2) . .
N2 C12 C10 176.6(2) . .
C2 C13 H13 113.5 . .
C2 C13 C14 133.1(2) . .
C14 C13 H13 113.5 . .
C13 C14 S1 128.52(17) . .
C15 C14 S1 110.88(15) . .
C15 C14 C13 120.60(19) . .
C14 C15 H15 123.6 . .
C16 C15 C14 112.89(19) . .
C16 C15 H15 123.6 . .
C15 C16 C20 137.01(19) . .
C17 C16 C15 111.97(19) . .
C17 C16 C20 110.82(17) . .
C16 C17 S1 113.89(15) . .
C16 C17 C18 110.65(18) . .
C18 C17 S1 135.46(16) . .
C19 C18 C17 106.21(18) . .
C21 C18 C17 131.52(19) 2_567 .
C21 C18 C19 122.24(18) 2_567 .
C18 C19 C20 111.69(17) . .
C21 C19 C18 120.03(19) . .
C21 C19 C20 128.27(19) . .
C16 C20 C19 100.10(16) . .
C16 C20 C22 109.72(16) . .
C16 C20 C28 114.10(16) . .
C19 C20 C22 111.68(16) . .
C19 C20 C28 112.68(16) . .
C28 C20 C22 108.42(16) . .
C18 C21 H21 121.1 2_567 .
C19 C21 C18 117.73(19) . 2_567
C19 C21 H21 121.1 . .
C20 C22 H22A 108.1 . .
C20 C22 H22B 108.1 . .
H22A C22 H22B 107.3 . .
C23 C22 C20 116.72(18) . .
C23 C22 H22A 108.1 . .
C23 C22 H22B 108.1 . .
C22 C23 H23A 108.9 . .
C22 C23 H23B 108.9 . .
C22 C23 C24 113.22(19) . .
H23A C23 H23B 107.7 . .
C24 C23 H23A 108.9 . .
C24 C23 H23B 108.9 . .
C23 C24 H24A 108.6 . .
C23 C24 H24B 108.6 . .
H24A C24 H24B 107.6 . .
C25 C24 C23 114.64(18) . .
C25 C24 H24A 108.6 . .
C25 C24 H24B 108.6 . .
C24 C25 H25A 108.7 . .
C24 C25 H25B 108.7 . .
C24 C25 C26 114.21(19) . .
H25A C25 H25B 107.6 . .
C26 C25 H25A 108.7 . .
C26 C25 H25B 108.7 . .
C25 C26 H26A 108.8 . .
C25 C26 H26B 108.8 . .
H26A C26 H26B 107.7 . .
C27 C26 C25 113.8(2) . .
C27 C26 H26A 108.8 . .
C27 C26 H26B 108.8 . .
C26 C27 H27A 109.5 . .
C26 C27 H27B 109.5 . .
C26 C27 H27C 109.5 . .
H27A C27 H27B 109.5 . .
H27A C27 H27C 109.5 . .
H27B C27 H27C 109.5 . .
C20 C28 H28A 108.5 . .
C20 C28 H28B 108.5 . .
H28A C28 H28B 107.5 . .
C29 C28 C20 115.00(18) . .
C29 C28 H28A 108.5 . .
C29 C28 H28B 108.5 . .
C28 C29 H29A 108.9 . .
C28 C29 H29B 108.9 . .
H29A C29 H29B 107.7 . .
C30 C29 C28 113.23(18) . .
C30 C29 H29A 108.9 . .
C30 C29 H29B 108.9 . .
C29 C30 H30A 108.8 . .
C29 C30 H30B 108.8 . .
C29 C30 C31 113.67(19) . .
H30A C30 H30B 107.7 . .
C31 C30 H30A 108.8 . .
C31 C30 H30B 108.8 . .
C30 C31 H31A 108.6 . .
C30 C31 H31B 108.6 . .
H31A C31 H31B 107.6 . .
C32 C31 C30 114.5(2) . .
C32 C31 H31A 108.6 . .
C32 C31 H31B 108.6 . .
C31 C32 H32A 108.7 . .
C31 C32 H32B 108.7 . .
H32A C32 H32B 107.6 . .
C33 C32 C31 114.4(2) . .
C33 C32 H32A 108.7 . .
C33 C32 H32B 108.7 . .
C32 C33 H33A 109.5 . .
C32 C33 H33B 109.5 . .
C32 C33 H33C 109.5 . .
H33A C33 H33B 109.5 . .
H33A C33 H33C 109.5 . .
H33B C33 H33C 109.5 . .

loop_
_geom_bond_atom_site_label_1
_geom_bond_atom_site_label_2
_geom_bond_distance
_geom_bond_site_symmetry_2
S1 C14 1.757(2) .
S1 C17 1.702(2) .
O1 C1 1.226(3) .
N1 C11 1.155(3) .
N2 C12 1.148(3) .
C1 C2 1.476(3) .
C1 C5 1.477(3) .
C2 C3 1.470(3) .
C2 C13 1.367(3) .
C3 C4 1.476(3) .
C3 C10 1.371(3) .
C4 C5 1.398(3) .
C4 C9 1.403(3) .
C5 C6 1.382(3) .
C6 H6 0.9500 .
C6 C7 1.390(3) .
C7 H7 0.9500 .
C7 C8 1.388(3) .
C8 H8 0.9500 .
C8 C9 1.389(3) .
C9 H9 0.9500 .
C10 C11 1.432(3) .
C10 C12 1.437(3) .
C13 H13 0.9500 .
C13 C14 1.428(3) .
C14 C15 1.398(3) .
C15 H15 0.9500 .
C15 C16 1.390(3) .
C16 C17 1.382(3) .
C16 C20 1.518(3) .
C17 C18 1.450(3) .
C18 C19 1.418(3) .
C18 C21 1.404(3) 2_567
C19 C20 1.529(3) .
C19 C21 1.383(3) .
C20 C22 1.555(3) .
C20 C28 1.541(3) .
C21 H21 0.9500 .
C22 H22A 0.9900 .
C22 H22B 0.9900 .
C22 C23 1.522(3) .
C23 H23A 0.9900 .
C23 H23B 0.9900 .
C23 C24 1.529(3) .
C24 H24A 0.9900 .
C24 H24B 0.9900 .
C24 C25 1.525(3) .
C25 H25A 0.9900 .
C25 H25B 0.9900 .
C25 C26 1.527(3) .
C26 H26A 0.9900 .
C26 H26B 0.9900 .
C26 C27 1.516(4) .
C27 H27A 0.9800 .
C27 H27B 0.9800 .
C27 H27C 0.9800 .
C28 H28A 0.9900 .
C28 H28B 0.9900 .
C28 C29 1.520(3) .
C29 H29A 0.9900 .
C29 H29B 0.9900 .
C29 C30 1.515(3) .
C30 H30A 0.9900 .
C30 H30B 0.9900 .
C30 C31 1.523(3) .
C31 H31A 0.9900 .
C31 H31B 0.9900 .
C31 C32 1.521(3) .
C32 H32A 0.9900 .
C32 H32B 0.9900 .
C32 C33 1.514(3) .
C33 H33A 0.9800 .
C33 H33B 0.9800 .
C33 H33C 0.9800 .

loop_
_geom_torsion_atom_site_label_1
_geom_torsion_atom_site_label_2
_geom_torsion_atom_site_label_3
_geom_torsion_atom_site_label_4
_geom_torsion
_geom_torsion_site_symmetry_1
_geom_torsion_site_symmetry_4
S1 C14 C15 C16 0.6(2) . .
S1 C17 C18 C19 175.42(18) . .
S1 C17 C18 C21 -6.4(4) . 2_567
O1 C1 C2 C3 -174.3(2) . .
O1 C1 C2 C13 9.7(4) . .
O1 C1 C5 C4 175.5(2) . .
O1 C1 C5 C6 -5.1(4) . .
C1 C2 C3 C4 -4.9(2) . .
C1 C2 C3 C10 173.9(2) . .
C1 C2 C13 C14 -2.0(4) . .
C1 C5 C6 C7 -178.65(19) . .
C2 C1 C5 C4 -4.6(2) . .
C2 C1 C5 C6 174.8(2) . .
C2 C3 C4 C5 2.2(2) . .
C2 C3 C4 C9 -175.0(2) . .
C2 C3 C10 C11 5.9(3) . .
C2 C3 C10 C12 -172.7(2) . .
C2 C13 C14 S1 -7.9(4) . .
C2 C13 C14 C15 172.0(2) . .
C3 C2 C13 C14 -177.2(2) . .
C3 C4 C5 C1 1.5(2) . .
C3 C4 C5 C6 -177.87(19) . .
C3 C4 C9 C8 177.0(2) . .
C4 C3 C10 C11 -175.5(2) . .
C4 C3 C10 C12 5.9(3) . .
C4 C5 C6 C7 0.6(3) . .
C5 C1 C2 C3 5.8(2) . .
C5 C1 C2 C13 -170.2(2) . .
C5 C4 C9 C8 0.0(3) . .
C5 C6 C7 C8 -0.7(3) . .
C6 C7 C8 C9 0.5(3) . .
C7 C8 C9 C4 -0.1(3) . .
C9 C4 C5 C1 179.09(18) . .
C9 C4 C5 C6 -0.3(3) . .
C10 C3 C4 C5 -176.67(19) . .
C10 C3 C4 C9 6.2(4) . .
C13 C2 C3 C4 171.02(19) . .
C13 C2 C3 C10 -10.2(3) . .
C13 C14 C15 C16 -179.40(18) . .
C14 S1 C17 C16 -2.69(17) . .
C14 S1 C17 C18 177.9(2) . .
C14 C15 C16 C17 -2.6(3) . .
C14 C15 C16 C20 171.7(2) . .
C15 C16 C17 S1 3.5(2) . .
C15 C16 C17 C18 -176.89(17) . .
C15 C16 C20 C19 178.6(2) . .
C15 C16 C20 C22 -63.8(3) . .
C15 C16 C20 C28 58.1(3) . .
C16 C17 C18 C19 -4.0(2) . .
C16 C17 C18 C21 174.1(2) . 2_567
C16 C20 C22 C23 -53.7(2) . .
C16 C20 C28 C29 51.2(2) . .
C17 S1 C14 C13 -178.9(2) . .
C17 S1 C14 C15 1.18(16) . .
C17 C16 C20 C19 -7.1(2) . .
C17 C16 C20 C22 110.46(19) . .
C17 C16 C20 C28 -127.67(19) . .
C17 C18 C19 C20 -0.7(2) . .
C17 C18 C19 C21 178.12(18) . .
C18 C19 C20 C16 4.6(2) . .
C18 C19 C20 C22 -111.47(19) . .
C18 C19 C20 C28 126.21(18) . .
C18 C19 C21 C18 0.3(3) . 2_567
C19 C20 C22 C23 56.3(2) . .
C19 C20 C28 C29 -62.1(2) . .
C20 C16 C17 S1 -172.27(13) . .
C20 C16 C17 C18 7.3(2) . .
C20 C19 C21 C18 178.92(19) . 2_567
C20 C22 C23 C24 168.63(17) . .
C20 C28 C29 C30 -179.73(17) . .
C21 C18 C19 C20 -179.14(18) 2_567 .
C21 C18 C19 C21 -0.3(3) 2_567 .
C21 C19 C20 C16 -174.1(2) . .
C21 C19 C20 C22 69.8(3) . .
C21 C19 C20 C28 -52.5(3) . .
C22 C20 C28 C29 173.78(17) . .
C22 C23 C24 C25 66.7(2) . .
C23 C24 C25 C26 -177.87(19) . .
C24 C25 C26 C27 71.3(3) . .
C28 C20 C22 C23 -178.96(17) . .
C28 C29 C30 C31 176.69(18) . .
C29 C30 C31 C32 174.71(18) . .
C30 C31 C32 C33 61.6(3) . .
